data_7013823
loop_
_publ_author_name
'King, Philippa'
'Cl\'erac, Rodolphe'
'Anson, Christopher E.'
'Powell, Annie K.'

_publ_section_title
;
 The building block approach to extended solids:
 3,5-pyrazoledicarboxylate coordination compounds of increasing
 dimensionality.
;
_journal_issue 6
_journal_name_full 'Dalton transactions (Cambridge, England : 2003)'
_journal_page_first 852
_journal_page_last 861
_journal_paper_doi 10.1039/b315067d
_journal_year 2004
_chemical_formula_sum 'C10 H12 N4 Ni2 O12'
_chemical_formula_weight 497.66
_chemical_name_systematic
;
?
;
_space_group_IT_number 2
_symmetry_cell_setting triclinic
_symmetry_space_group_name_Hall '-P 1'
_symmetry_space_group_name_H-M 'P -1'
_atom_sites_solution_hydrogens geom
_atom_sites_solution_primary direct
_atom_sites_solution_secondary difmap
_audit_creation_method SHELXL-97
_cell_angle_alpha 105.248(2)
_cell_angle_beta 90.594(2)
_cell_angle_gamma 111.650(2)
_cell_formula_units_Z 1
_cell_length_a 6.8212(7)
_cell_length_b 7.3875(8)
_cell_length_c 8.5066(9)
_cell_measurement_reflns_used 2034
_cell_measurement_temperature 200(2)
_cell_measurement_theta_max 27.84
_cell_measurement_theta_min 2.50
_cell_volume 381.63(7)
_computing_cell_refinement 'SMART-NT 5.6 (Bruker AXS Inc., 2000)'
_computing_data_collection 'SMART-NT 5.6 (Bruker AXS Inc., 2000)'
_computing_data_reduction 'SAINT+ 6.0 (Bruker AXS Inc., 2000)'
_computing_molecular_graphics 'XP: SHELXTL 5.1 (Bruker AXS Inc., 1997)'
_computing_publication_material 'XCIF: SHELXTL 5.1 (Bruker AXS Inc., 1997)'
_computing_structure_refinement 'XL: SHELXTL 5.1 (Bruker AXS Inc., 1997)'
_computing_structure_solution 'XS: SHELXTL 5.1 (Bruker AXS Inc., 1997)'
_diffrn_ambient_temperature 200(2)
_diffrn_detector_area_resol_mean 8.333
_diffrn_measured_fraction_theta_full 0.982
_diffrn_measured_fraction_theta_max 0.884
_diffrn_measurement_device_type 'Bruker SMART Apex'
_diffrn_measurement_method 'CCD area detector'
_diffrn_radiation_monochromator graphite
_diffrn_radiation_source 'rotating anode'
_diffrn_radiation_type MoK\a
_diffrn_radiation_wavelength 0.71073
_diffrn_reflns_av_R_equivalents 0.0222
_diffrn_reflns_av_sigmaI/netI 0.0128
_diffrn_reflns_limit_h_max 8
_diffrn_reflns_limit_h_min -8
_diffrn_reflns_limit_k_max 9
_diffrn_reflns_limit_k_min -8
_diffrn_reflns_limit_l_max 11
_diffrn_reflns_limit_l_min -8
_diffrn_reflns_number 1849
_diffrn_reflns_theta_full 25.00
_diffrn_reflns_theta_max 27.84
_diffrn_reflns_theta_min 3.24
_exptl_absorpt_coefficient_mu 2.550
_exptl_absorpt_correction_T_max 0.928
_exptl_absorpt_correction_T_min 0.606
_exptl_absorpt_correction_type multi-scan
_exptl_absorpt_process_details 'SADABS (Bruker AXS Inc., 2000)'
_exptl_crystal_colour green
_exptl_crystal_density_diffrn 2.165
_exptl_crystal_density_method 'not measured'
_exptl_crystal_description plate
_exptl_crystal_F_000 252
_exptl_crystal_size_max 0.35
_exptl_crystal_size_mid 0.30
_exptl_crystal_size_min 0.08
_refine_diff_density_max 0.719
_refine_diff_density_min -1.562
_refine_diff_density_rms 0.226
_refine_ls_extinction_method none
_refine_ls_goodness_of_fit_ref 1.151
_refine_ls_hydrogen_treatment mixed
_refine_ls_matrix_type full
_refine_ls_number_parameters 143
_refine_ls_number_reflns 1602
_refine_ls_number_restraints 5
_refine_ls_restrained_S_all 1.153
_refine_ls_R_factor_all 0.0509
_refine_ls_R_factor_gt 0.0501
_refine_ls_shift/su_max 0.000
_refine_ls_shift/su_mean 0.000
_refine_ls_structure_factor_coef Fsqd
_refine_ls_weighting_details 'calc w=1/[\s^2^(Fo^2^)+(0.0928P)^2^+0.3829P] where P=(Fo^2^+2Fc^2^)/3'
_refine_ls_weighting_scheme calc
_refine_ls_wR_factor_gt 0.1240
_refine_ls_wR_factor_ref 0.1244
_reflns_number_gt 1584
_reflns_number_total 1602
_reflns_threshold_expression >2sigma(I)
_cod_data_source_file b315067d.txt
_cod_data_source_block p12121
_cod_database_code 7013823

loop_
_symmetry_equiv_pos_as_xyz
'x, y, z'
'-x, -y, -z'

loop_
_atom_site_label
_atom_site_type_symbol
_atom_site_fract_x
_atom_site_fract_y
_atom_site_fract_z
_atom_site_U_iso_or_equiv
_atom_site_adp_type
_atom_site_occupancy
_atom_site_symmetry_multiplicity
_atom_site_calc_flag
_atom_site_refinement_flags
_atom_site_disorder_assembly
_atom_site_disorder_group
Ni1 Ni 0.20400(5) 0.21545(5) 0.05605(4) 0.0109(3) Uani 1 1 d . . .
C1 C 0.4124(4) 0.2454(4) 0.3574(3) 0.0117(6) Uani 1 1 d . . .
C2 C 0.4147(5) 0.2382(4) 0.5194(3) 0.0138(6) Uani 1 1 d . . .
H2A H 0.5237 0.2358 0.5844 0.017 Uiso 1 1 calc R . .
C3 C 0.2194(4) 0.2353(4) 0.5617(3) 0.0129(6) Uani 1 1 d . . .
N1 N 0.2264(4) 0.2434(4) 0.3029(3) 0.0121(5) Uani 1 1 d . . .
N2 N 0.1103(4) 0.2373(4) 0.4286(3) 0.0124(5) Uani 1 1 d D . .
H2 H -0.014(5) 0.234(6) 0.415(5) 0.015 Uiso 1 1 d D . .
C4 C 0.5738(4) 0.2588(4) 0.2395(3) 0.0123(6) Uani 1 1 d . . .
O1 O 0.5172(3) 0.2693(3) 0.1001(3) 0.0142(5) Uani 1 1 d . . .
O2 O 0.7497(3) 0.2578(4) 0.2786(3) 0.0186(5) Uani 1 1 d . . .
C5 C 0.1265(5) 0.2234(4) 0.7182(3) 0.0125(6) Uani 1 1 d . . .
O3 O -0.0519(3) 0.2348(3) 0.7334(3) 0.0160(5) Uani 1 1 d . . .
O4 O 0.2402(4) 0.1983(3) 0.8214(3) 0.0153(5) Uani 1 1 d . . .
O5 O 0.1234(3) -0.1060(3) -0.0011(3) 0.0116(5) Uani 1 1 d D . .
H51 H 0.153(6) -0.170(6) -0.081(4) 0.014 Uiso 1 1 d D . .
H52 H 0.136(6) -0.139(6) 0.093(4) 0.014 Uiso 1 1 d D . .
O6 O 0.2438(4) 0.5118(4) 0.1002(3) 0.0206(5) Uani 1 1 d D . .
H61 H 0.303(7) 0.578(7) 0.039(5) 0.031 Uiso 1 1 d D . .
H62 H 0.170(7) 0.563(7) 0.145(6) 0.031 Uiso 1 1 d D . .

loop_
_atom_site_aniso_label
_atom_site_aniso_U_11
_atom_site_aniso_U_22
_atom_site_aniso_U_33
_atom_site_aniso_U_23
_atom_site_aniso_U_13
_atom_site_aniso_U_12
Ni1 0.0105(3) 0.0158(3) 0.0080(3) 0.00536(19) 0.00288(17) 0.0054(2)
C1 0.0107(13) 0.0139(13) 0.0108(13) 0.0045(10) 0.0029(10) 0.0045(10)
C2 0.0144(13) 0.0189(13) 0.0088(12) 0.0048(10) 0.0007(10) 0.0066(11)
C3 0.0151(15) 0.0138(13) 0.0106(15) 0.0056(10) 0.0027(11) 0.0050(11)
N1 0.0131(12) 0.0153(11) 0.0092(11) 0.0046(9) 0.0047(9) 0.0061(9)
N2 0.0112(11) 0.0175(12) 0.0107(12) 0.0062(9) 0.0046(9) 0.0066(9)
C4 0.0133(13) 0.0128(12) 0.0109(13) 0.0035(9) 0.0046(10) 0.0050(10)
O1 0.0110(10) 0.0222(11) 0.0108(10) 0.0068(8) 0.0039(8) 0.0065(8)
O2 0.0142(10) 0.0321(12) 0.0136(10) 0.0073(9) 0.0027(8) 0.0130(9)
C5 0.0138(13) 0.0129(12) 0.0095(12) 0.0028(10) 0.0035(10) 0.0039(10)
O3 0.0162(11) 0.0215(11) 0.0142(10) 0.0083(8) 0.0058(8) 0.0093(9)
O4 0.0163(10) 0.0237(11) 0.0096(10) 0.0079(8) 0.0043(8) 0.0097(9)
O5 0.0120(10) 0.0164(10) 0.0093(10) 0.0059(8) 0.0053(7) 0.0069(8)
O6 0.0259(12) 0.0190(11) 0.0233(12) 0.0120(9) 0.0153(9) 0.0114(9)

loop_
_atom_type_symbol
_atom_type_description
_atom_type_scat_dispersion_real
_atom_type_scat_dispersion_imag
_atom_type_scat_source
C C 0.0033 0.0016 'International Tables Vol C Tables 4.2.6.8 and 6.1.1.4'
H H 0.0000 0.0000 'International Tables Vol C Tables 4.2.6.8 and 6.1.1.4'
N N 0.0061 0.0033 'International Tables Vol C Tables 4.2.6.8 and 6.1.1.4'
O O 0.0106 0.0060 'International Tables Vol C Tables 4.2.6.8 and 6.1.1.4'
Ni Ni 0.3393 1.1124 'International Tables Vol C Tables 4.2.6.8 and 6.1.1.4'

loop_
_geom_angle_atom_site_label_1
_geom_angle_atom_site_label_2
_geom_angle_atom_site_label_3
_geom_angle
_geom_angle_site_symmetry_1
_geom_angle_site_symmetry_3
_geom_angle_publ_flag
O4 Ni1 O6 89.73(10) 1_554 . yes
O4 Ni1 O1 89.20(9) 1_554 . yes
O6 Ni1 O1 96.08(10) . . yes
O4 Ni1 N1 169.22(10) 1_554 . yes
O6 Ni1 N1 91.34(10) . . yes
O1 Ni1 N1 80.02(9) . . yes
O4 Ni1 O5 90.45(9) 1_554 2 yes
O6 Ni1 O5 94.18(10) . 2 yes
O1 Ni1 O5 169.73(9) . 2 yes
N1 Ni1 O5 100.17(9) . 2 yes
O4 Ni1 O5 89.27(9) 1_554 . yes
O6 Ni1 O5 173.16(9) . . yes
O1 Ni1 O5 90.67(9) . . yes
N1 Ni1 O5 90.90(9) . . yes
O5 Ni1 O5 79.06(9) 2 . yes
N1 C1 C2 110.9(2) . . ?
N1 C1 C4 116.1(2) . . ?
C2 C1 C4 132.9(3) . . ?
C3 C2 C1 104.5(2) . . ?
C3 C2 H2A 127.7 . . ?
C1 C2 H2A 127.7 . . ?
N2 C3 C2 107.6(2) . . ?
N2 C3 C5 122.6(2) . . ?
C2 C3 C5 129.8(3) . . ?
N2 N1 C1 105.9(2) . . ?
N2 N1 Ni1 141.8(2) . . ?
C1 N1 Ni1 111.60(18) . . ?
N1 N2 C3 111.0(2) . . ?
N1 N2 H2 119(3) . . ?
C3 N2 H2 131(3) . . ?
O2 C4 O1 124.0(3) . . ?
O2 C4 C1 120.6(3) . . ?
O1 C4 C1 115.4(2) . . ?
C4 O1 Ni1 115.11(18) . . ?
O3 C5 O4 127.2(3) . . ?
O3 C5 C3 119.0(3) . . ?
O4 C5 C3 113.8(2) . . ?
C5 O4 Ni1 127.87(19) . 1_556 ?
Ni1 O5 Ni1 100.94(9) . 2 yes
Ni1 O5 H51 101(3) 2 . ?
Ni1 O5 H51 123(3) . . ?
Ni1 O5 H52 102(3) 2 . ?
Ni1 O5 H52 109(2) . . ?
H51 O5 H52 117(4) . . ?
Ni1 O6 H61 121(3) . . ?
Ni1 O6 H62 127(4) . . ?
H61 O6 H62 107(5) . . ?

loop_
_geom_bond_atom_site_label_1
_geom_bond_atom_site_label_2
_geom_bond_distance
_geom_bond_site_symmetry_2
_geom_bond_publ_flag
Ni1 N1 2.053(2) . yes
Ni1 O1 2.035(2) . yes
Ni1 O4 1.990(2) 1_554 yes
Ni1 O5 2.075(2) 2 yes
Ni1 O5 2.145(2) . yes
Ni1 O6 2.034(2) . yes
C1 N1 1.340(4) . ?
C1 C2 1.393(4) . ?
C1 C4 1.491(4) . ?
C2 C3 1.378(4) . ?
C2 H2A 0.9300 . ?
C3 N2 1.355(4) . ?
C3 C5 1.490(4) . ?
N1 N2 1.338(3) . ?
N2 H2 0.84(3) . ?
C4 O2 1.245(4) . ?
C4 O1 1.274(4) . ?
C5 O3 1.256(4) . ?
C5 O4 1.259(4) . ?
O4 Ni1 1.990(2) 1_556 ?
O5 Ni1 2.075(2) 2 ?
O5 H51 0.80(3) . ?
O5 H52 0.91(3) . ?
O6 H61 0.82(3) . ?
O6 H62 0.78(3) . ?

loop_
_geom_hbond_atom_site_label_D
_geom_hbond_atom_site_label_H
_geom_hbond_atom_site_label_A
_geom_hbond_distance_DH
_geom_hbond_distance_HA
_geom_hbond_distance_DA
_geom_hbond_angle_DHA
_geom_hbond_site_symmetry_A
N2 H2 O2 0.84(3) 2.06(3) 2.830(3) 151(4) 1_455
O5 H51 O2 0.80(3) 1.86(3) 2.635(3) 166(4) 2_655
O5 H52 O3 0.91(3) 1.81(3) 2.674(3) 158(4) 2_556
O6 H61 O1 0.82(3) 1.97(3) 2.782(3) 172(5) 2_665
O6 H62 O3 0.78(3) 2.01(3) 2.770(3) 164(5) 2_566
